data_1517946
loop_
_publ_author_name
'Matviitsuk, Anastassia'
'Berndt, Falko'
'Mahrwald, Rainer'

_publ_section_title
;
 Four into one: organocatalyzed stereoselective conjugate addition of
 unprotected and unactivated carbohydrates.
;
_journal_issue 20
_journal_name_full 'Organic letters'
_journal_page_first 5474
_journal_page_last 5477
_journal_paper_doi 10.1021/ol5027443
_journal_volume 16
_journal_year 2014
_chemical_absolute_configuration syn
_chemical_formula_moiety 'C14 H16 O6'
_chemical_formula_sum 'C14 H16 O6'
_chemical_formula_weight 280.27
_chemical_name_systematic
;
 ?
;
_space_group_crystal_system orthorhombic
_space_group_IT_number 19
_space_group_name_Hall 'P 2ac 2ab'
_space_group_name_H-M_alt 'P 21 21 21'
_symmetry_space_group_name_Hall 'P 2ac 2ab'
_symmetry_space_group_name_H-M 'P 21 21 21'
_atom_sites_solution_hydrogens mixed
_audit_creation_method SHELXL-2013
_cell_angle_alpha 90
_cell_angle_beta 90
_cell_angle_gamma 90
_cell_formula_units_Z 4
_cell_length_a 6.8338(3)
_cell_length_b 7.2865(3)
_cell_length_c 28.1501(16)
_cell_measurement_reflns_used 10768
_cell_measurement_temperature 100(2)
_cell_measurement_theta_max 23.70
_cell_measurement_theta_min 3.15
_cell_volume 1401.72(12)
_computing_cell_refinement 'X-AREA (Stoe & Cie, 2002)'
_computing_data_collection 'X-AREA (Stoe & Cie, 2002)'
_computing_data_reduction 'X-RED (Stoe & Cie, 2002)'
_computing_structure_refinement 'SHELXL-2013 (Sheldrick, 2013)'
_computing_structure_solution 'SHELXS97 (Sheldrick, 1997)'
_diffrn_ambient_temperature 100(2)
_diffrn_measured_fraction_theta_full 0.997
_diffrn_measured_fraction_theta_max 0.996
_diffrn_measurement_device_type 'STOE IPDS2T'
_diffrn_measurement_method 'rotation method'
_diffrn_radiation_type MoK\a
_diffrn_radiation_wavelength 0.71073
_diffrn_reflns_av_R_equivalents 0.0671
_diffrn_reflns_av_unetI/netI 0.0595
_diffrn_reflns_Laue_measured_fraction_full 0.997
_diffrn_reflns_Laue_measured_fraction_max 0.996
_diffrn_reflns_limit_h_max 8
_diffrn_reflns_limit_h_min -8
_diffrn_reflns_limit_k_max 9
_diffrn_reflns_limit_k_min -9
_diffrn_reflns_limit_l_max 34
_diffrn_reflns_limit_l_min -34
_diffrn_reflns_number 19428
_diffrn_reflns_point_group_measured_fraction_full 0.998
_diffrn_reflns_point_group_measured_fraction_max 0.997
_diffrn_reflns_theta_full 25.000
_diffrn_reflns_theta_max 26.153
_diffrn_reflns_theta_min 3.148
_exptl_absorpt_coefficient_mu 0.104
_exptl_absorpt_correction_type none
_exptl_crystal_colour colorless
_exptl_crystal_density_diffrn 1.328
_exptl_crystal_description plate
_exptl_crystal_F_000 592
_exptl_crystal_size_max 0.320
_exptl_crystal_size_mid 0.200
_exptl_crystal_size_min 0.020
_refine_diff_density_max 0.153
_refine_diff_density_min -0.167
_refine_diff_density_rms 0.040
_refine_ls_abs_structure_details
;
 Refined as an inversion twin.
;
_refine_ls_abs_structure_Flack -0.3(12)
_refine_ls_extinction_method none
_refine_ls_goodness_of_fit_ref 0.893
_refine_ls_hydrogen_treatment mixed
_refine_ls_matrix_type full
_refine_ls_number_parameters 194
_refine_ls_number_reflns 2784
_refine_ls_number_restraints 0
_refine_ls_restrained_S_all 0.893
_refine_ls_R_factor_all 0.0548
_refine_ls_R_factor_gt 0.0353
_refine_ls_shift/su_max 0.001
_refine_ls_shift/su_mean 0.000
_refine_ls_structure_factor_coef Fsqd
_refine_ls_weighting_details 'w=1/[\s^2^(Fo^2^)+(0.0214P)^2^] where P=(Fo^2^+2Fc^2^)/3'
_refine_ls_weighting_scheme calc
_refine_ls_wR_factor_gt 0.0506
_refine_ls_wR_factor_ref 0.0545
_reflns_Friedel_coverage 0.691
_reflns_Friedel_fraction_full 1.000
_reflns_Friedel_fraction_max 0.999
_reflns_number_gt 2289
_reflns_number_total 2784
_reflns_threshold_expression 'I > 2\s(I)'
_cod_data_source_file ol5027443_si_002.cif
_cod_data_source_block anm234
_cod_depositor_comments 'Adding full bibliography for 1517946--1517947.cif.'
_cod_database_code 1517946
_shelx_space_group_comment
;
The symmetry employed for this shelxl refinement is uniquely defined
by the following loop, which should always be used as a source of
symmetry information in preference to the above space-group names.
They are only intended as comments.
;
_shelx_estimated_absorpt_t_min 0.967
_shelx_estimated_absorpt_t_max 0.998
_shelxl_version_number 2013-4

loop_
_space_group_symop_operation_xyz
'x, y, z'
'-x+1/2, -y, z+1/2'
'x+1/2, -y+1/2, -z'
'-x, y+1/2, -z+1/2'

loop_
_atom_site_label
_atom_site_type_symbol
_atom_site_fract_x
_atom_site_fract_y
_atom_site_fract_z
_atom_site_U_iso_or_equiv
_atom_site_adp_type
_atom_site_occupancy
_atom_site_site_symmetry_order
_atom_site_calc_flag
_atom_site_refinement_flags_posn
_atom_site_refinement_flags_adp
O1 O 0.2960(2) 0.7000(2) 0.89716(5) 0.0228(4) Uani 1 1 d . .
O2 O 0.0174(2) 0.5977(2) 0.86222(5) 0.0201(4) Uani 1 1 d . .
O3 O -0.2520(2) 1.1993(2) 0.86557(6) 0.0253(4) Uani 1 1 d . .
O4 O -0.0348(3) 0.3357(2) 0.93558(6) 0.0239(4) Uani 1 1 d . .
H4 H -0.092(4) 0.293(4) 0.9121(10) 0.047(10) Uiso 1 1 d . .
O5 O 0.3164(3) 0.2293(2) 0.97865(6) 0.0227(4) Uani 1 1 d . .
H5 H 0.371(4) 0.224(4) 1.0037(10) 0.045(10) Uiso 1 1 d . .
O6 O 0.5599(3) 0.5559(2) 1.00336(6) 0.0242(4) Uani 1 1 d . .
H6 H 0.627(4) 0.461(4) 1.0094(9) 0.037(9) Uiso 1 1 d . .
C1 C 0.1165(3) 0.6114(3) 0.90687(8) 0.0194(5) Uani 1 1 d . .
H1 H 0.0389 0.6814 0.9299 0.023 Uiso 1 1 calc R U
C2 C -0.0813(3) 0.7448(3) 0.84493(8) 0.0193(5) Uani 1 1 d . .
C3 C -0.0974(3) 0.9089(3) 0.86643(8) 0.0212(5) Uani 1 1 d . .
H3 H -0.0227 0.9337 0.8933 0.025 Uiso 1 1 calc R U
C4 C -0.2281(4) 1.0456(3) 0.84847(8) 0.0231(6) Uani 1 1 d . .
H4A H -0.3011 1.0159 0.8217 0.028 Uiso 1 1 calc R U
C5 C -0.1675(3) 0.6983(3) 0.79778(8) 0.0183(5) Uani 1 1 d . .
C6 C -0.2891(4) 0.5463(3) 0.79224(8) 0.0222(6) Uani 1 1 d . .
H6A H -0.3237 0.4760 0.8185 0.027 Uiso 1 1 calc R U
C7 C -0.3585(4) 0.5001(3) 0.74750(8) 0.0251(6) Uani 1 1 d . .
H7 H -0.4406 0.3993 0.7438 0.030 Uiso 1 1 calc R U
C8 C -0.3057(4) 0.6036(3) 0.70836(8) 0.0245(6) Uani 1 1 d . .
H8 H -0.3509 0.5711 0.6783 0.029 Uiso 1 1 calc R U
C9 C -0.1862(4) 0.7550(3) 0.71368(8) 0.0258(6) Uani 1 1 d . .
H9 H -0.1518 0.8248 0.6873 0.031 Uiso 1 1 calc R U
C10 C -0.1178(3) 0.8029(3) 0.75817(8) 0.0223(6) Uani 1 1 d . .
H10 H -0.0381 0.9054 0.7617 0.027 Uiso 1 1 calc R U
C11 C 0.1479(4) 0.4159(3) 0.92355(8) 0.0183(5) Uani 1 1 d . .
H11 H 0.2109 0.3442 0.8984 0.022 Uiso 1 1 calc R U
C12 C 0.2751(3) 0.4162(3) 0.96744(7) 0.0184(5) Uani 1 1 d . .
H12 H 0.2018 0.4713 0.9938 0.022 Uiso 1 1 calc R U
C13 C 0.4608(4) 0.5258(3) 0.95939(8) 0.0197(5) Uani 1 1 d . .
H13 H 0.5469 0.4605 0.9373 0.024 Uiso 1 1 calc R U
C14 C 0.4123(4) 0.7149(3) 0.93986(8) 0.0225(6) Uani 1 1 d . .
H14A H 0.3408 0.7843 0.9636 0.027 Uiso 1 1 calc R U
H14B H 0.5326 0.7803 0.9329 0.027 Uiso 1 1 calc R U

loop_
_atom_site_aniso_label
_atom_site_aniso_U_11
_atom_site_aniso_U_22
_atom_site_aniso_U_33
_atom_site_aniso_U_23
_atom_site_aniso_U_13
_atom_site_aniso_U_12
O1 0.0220(9) 0.0240(9) 0.0224(9) 0.0044(7) -0.0020(8) -0.0044(8)
O2 0.0249(9) 0.0189(8) 0.0164(8) 0.0007(7) -0.0038(7) 0.0039(8)
O3 0.0288(10) 0.0178(9) 0.0291(9) -0.0006(7) -0.0060(8) 0.0008(8)
O4 0.0190(10) 0.0324(10) 0.0203(9) 0.0038(8) -0.0031(8) -0.0079(8)
O5 0.0252(10) 0.0211(9) 0.0218(9) 0.0050(7) -0.0058(8) -0.0011(8)
O6 0.0249(10) 0.0213(10) 0.0264(9) -0.0027(7) -0.0097(8) 0.0035(8)
C1 0.0197(13) 0.0221(12) 0.0163(12) -0.0004(10) -0.0026(11) 0.0015(11)
C2 0.0153(13) 0.0220(12) 0.0207(12) 0.0060(10) 0.0015(11) -0.0024(10)
C3 0.0214(14) 0.0208(13) 0.0213(12) 0.0016(11) -0.0046(11) -0.0033(11)
C4 0.0249(15) 0.0198(13) 0.0246(13) 0.0035(10) -0.0038(11) -0.0023(11)
C5 0.0180(13) 0.0172(12) 0.0198(12) 0.0006(10) -0.0003(11) 0.0033(11)
C6 0.0226(14) 0.0216(12) 0.0224(13) 0.0041(10) 0.0011(12) 0.0014(11)
C7 0.0196(13) 0.0239(13) 0.0317(14) 0.0000(11) -0.0022(12) -0.0047(11)
C8 0.0230(14) 0.0307(13) 0.0199(12) -0.0012(11) -0.0048(11) 0.0010(13)
C9 0.0263(15) 0.0316(14) 0.0194(13) 0.0049(10) -0.0007(11) 0.0003(12)
C10 0.0225(14) 0.0191(12) 0.0255(13) 0.0029(11) -0.0007(11) -0.0045(11)
C11 0.0173(14) 0.0201(12) 0.0174(12) 0.0014(9) 0.0017(10) -0.0011(11)
C12 0.0193(13) 0.0183(12) 0.0177(12) 0.0004(9) -0.0014(10) 0.0023(11)
C13 0.0181(13) 0.0216(13) 0.0194(12) -0.0029(10) -0.0036(11) 0.0010(11)
C14 0.0189(14) 0.0214(13) 0.0273(14) -0.0002(11) -0.0051(11) -0.0010(11)

loop_
_atom_type_symbol
_atom_type_description
_atom_type_scat_dispersion_real
_atom_type_scat_dispersion_imag
_atom_type_scat_source
C C 0.0033 0.0016 'International Tables Vol C Tables 4.2.6.8 and 6.1.1.4'
H H 0.0000 0.0000 'International Tables Vol C Tables 4.2.6.8 and 6.1.1.4'
O O 0.0106 0.0060 'International Tables Vol C Tables 4.2.6.8 and 6.1.1.4'

loop_
_geom_angle_atom_site_label_1
_geom_angle_atom_site_label_2
_geom_angle_atom_site_label_3
_geom_angle
C1 O1 C14 110.56(16)
C2 O2 C1 119.69(18)
C11 O4 H4 113(2)
C12 O5 H5 109(2)
C13 O6 H6 107.8(18)
O1 C1 O2 105.84(17)
O1 C1 C11 111.49(19)
O2 C1 C11 105.86(17)
O1 C1 H1 111.1
O2 C1 H1 111.1
C11 C1 H1 111.1
C3 C2 O2 125.6(2)
C3 C2 C5 124.8(2)
O2 C2 C5 109.7(2)
C2 C3 C4 120.8(2)
C2 C3 H3 119.6
C4 C3 H3 119.6
O3 C4 C3 125.4(2)
O3 C4 H4A 117.3
C3 C4 H4A 117.3
C10 C5 C6 119.4(2)
C10 C5 C2 119.5(2)
C6 C5 C2 121.1(2)
C7 C6 C5 119.9(2)
C7 C6 H6A 120.0
C5 C6 H6A 120.0
C8 C7 C6 120.1(2)
C8 C7 H7 120.0
C6 C7 H7 120.0
C9 C8 C7 120.2(2)
C9 C8 H8 119.9
C7 C8 H8 119.9
C8 C9 C10 120.0(2)
C8 C9 H9 120.0
C10 C9 H9 120.0
C9 C10 C5 120.3(2)
C9 C10 H10 119.8
C5 C10 H10 119.8
O4 C11 C12 108.15(18)
O4 C11 C1 109.7(2)
C12 C11 C1 109.47(18)
O4 C11 H11 109.8
C12 C11 H11 109.8
C1 C11 H11 109.8
O5 C12 C11 107.06(18)
O5 C12 C13 111.72(19)
C11 C12 C13 111.12(18)
O5 C12 H12 109.0
C11 C12 H12 109.0
C13 C12 H12 109.0
O6 C13 C12 110.37(18)
O6 C13 C14 106.14(18)
C12 C13 C14 110.4(2)
O6 C13 H13 110.0
C12 C13 H13 110.0
C14 C13 H13 110.0
O1 C14 C13 110.65(18)
O1 C14 H14A 109.5
C13 C14 H14A 109.5
O1 C14 H14B 109.5
C13 C14 H14B 109.5
H14A C14 H14B 108.1

loop_
_geom_bond_atom_site_label_1
_geom_bond_atom_site_label_2
_geom_bond_distance
O1 C1 1.413(3)
O1 C14 1.445(3)
O2 C2 1.356(3)
O2 C1 1.431(3)
O3 C4 1.230(3)
O4 C11 1.419(3)
O4 H4 0.83(3)
O5 C12 1.426(3)
O5 H5 0.80(3)
O6 C13 1.428(3)
O6 H6 0.85(3)
C1 C11 1.516(3)
C1 H1 0.9800
C2 C3 1.344(3)
C2 C5 1.491(3)
C3 C4 1.431(3)
C3 H3 0.9300
C4 H4A 0.9300
C5 C10 1.393(3)
C5 C6 1.393(3)
C6 C7 1.387(3)
C6 H6A 0.9300
C7 C8 1.383(3)
C7 H7 0.9300
C8 C9 1.381(3)
C8 H8 0.9300
C9 C10 1.382(3)
C9 H9 0.9300
C10 H10 0.9300
C11 C12 1.510(3)
C11 H11 0.9800
C12 C13 1.517(3)
C12 H12 0.9800
C13 C14 1.520(3)
C13 H13 0.9800
C14 H14A 0.9700
C14 H14B 0.9700

loop_
_geom_torsion_atom_site_label_1
_geom_torsion_atom_site_label_2
_geom_torsion_atom_site_label_3
_geom_torsion_atom_site_label_4
_geom_torsion
C14 O1 C1 O2 -177.80(17)
C14 O1 C1 C11 -63.2(2)
C2 O2 C1 O1 -80.8(2)
C2 O2 C1 C11 160.72(18)
C1 O2 C2 C3 -0.4(3)
C1 O2 C2 C5 178.66(19)
O2 C2 C3 C4 -170.8(2)
C5 C2 C3 C4 10.2(4)
C2 C3 C4 O3 -179.7(2)
C3 C2 C5 C10 57.2(3)
O2 C2 C5 C10 -121.8(2)
C3 C2 C5 C6 -126.1(3)
O2 C2 C5 C6 54.9(3)
C10 C5 C6 C7 0.3(4)
C2 C5 C6 C7 -176.4(2)
C5 C6 C7 C8 0.6(4)
C6 C7 C8 C9 -1.0(4)
C7 C8 C9 C10 0.5(4)
C8 C9 C10 C5 0.5(4)
C6 C5 C10 C9 -0.9(4)
C2 C5 C10 C9 175.9(2)
O1 C1 C11 O4 176.55(17)
O2 C1 C11 O4 -68.8(2)
O1 C1 C11 C12 58.0(2)
O2 C1 C11 C12 172.68(18)
O4 C11 C12 O5 66.4(2)
C1 C11 C12 O5 -174.13(19)
O4 C11 C12 C13 -171.32(18)
C1 C11 C12 C13 -51.9(2)
O5 C12 C13 O6 -72.1(2)
C11 C12 C13 O6 168.43(18)
O5 C12 C13 C14 170.89(17)
C11 C12 C13 C14 51.4(2)
C1 O1 C14 C13 61.5(2)
O6 C13 C14 O1 -174.96(18)
C12 C13 C14 O1 -55.3(3)
